data_4074926
loop_
_publ_author_name
'Li, Gong-Yong'
'Zhang, Jing'
'Chan, Philip Wai Hong'
'Xu, Zhen-Jiang'
'Zhu, Nianyong'
'Che, Chi-Ming'

_publ_section_title
;
 Enantioselective Intramolecular Cyclopropanation ofcis-Alkenes by Chiral
 Ruthenium(II) Schiff Base Catalysts and Crystal Structures of (Schiff
 base)ruthenium Complexes Containing Carbene, PPh3, and CO Ligands
;
_journal_issue 7
_journal_name_full Organometallics
_journal_page_first 1676
_journal_paper_doi 10.1021/om051009i
_journal_volume 25
_journal_year 2006
_chemical_formula_sum 'C76 H66 Cl6 I8 N8 O4 Ru2'
_chemical_formula_weight 2585.41
_chemical_name_systematic
; 
 ? 
;
_space_group_IT_number 4
_symmetry_cell_setting monoclinic
_symmetry_space_group_name_Hall 'P 2yb'
_symmetry_space_group_name_H-M 'P 1 21 1'
_atom_sites_solution_hydrogens geom
_atom_sites_solution_primary direct
_atom_sites_solution_secondary difmap
_audit_creation_method SHELXL-97
_cell_angle_alpha 90.00
_cell_angle_beta 102.725(9)
_cell_angle_gamma 90.00
_cell_formula_units_Z 2
_cell_length_a 16.799(7)
_cell_length_b 14.783(6)
_cell_length_c 17.330(7)
_cell_measurement_temperature 294(2)
_cell_volume 4198(3)
_computing_structure_refinement 'SHELXL-97 (Sheldrick, 1997)'
_computing_structure_solution 'SHELXS-97 (Sheldrick, 1990)'
_diffrn_ambient_temperature 294(2)
_diffrn_measured_fraction_theta_full 0.993
_diffrn_measured_fraction_theta_max 0.993
_diffrn_radiation_monochromator graphite
_diffrn_radiation_source 'fine-focus sealed tube'
_diffrn_radiation_type MoK\a
_diffrn_radiation_wavelength 0.71073
_diffrn_reflns_av_R_equivalents 0.0497
_diffrn_reflns_av_sigmaI/netI 0.1122
_diffrn_reflns_limit_h_max 12
_diffrn_reflns_limit_h_min -22
_diffrn_reflns_limit_k_max 19
_diffrn_reflns_limit_k_min -19
_diffrn_reflns_limit_l_max 22
_diffrn_reflns_limit_l_min -22
_diffrn_reflns_number 28948
_diffrn_reflns_theta_full 27.75
_diffrn_reflns_theta_max 27.75
_diffrn_reflns_theta_min 1.20
_exptl_absorpt_coefficient_mu 3.544
_exptl_absorpt_correction_T_max 0.5375
_exptl_absorpt_correction_T_min 0.3461
_exptl_crystal_density_diffrn 2.045
_exptl_crystal_density_method 'not measured'
_exptl_crystal_F_000 2448
_exptl_crystal_size_max 0.38
_exptl_crystal_size_mid 0.28
_exptl_crystal_size_min 0.20
_refine_diff_density_max 1.550
_refine_diff_density_min -0.840
_refine_diff_density_rms 0.153
_refine_ls_abs_structure_details 'Flack H D (1983), Acta Cryst. A39, 876-881'
_refine_ls_abs_structure_Flack -0.08(3)
_refine_ls_extinction_method none
_refine_ls_goodness_of_fit_ref 0.964
_refine_ls_hydrogen_treatment mixed
_refine_ls_matrix_type full
_refine_ls_number_parameters 955
_refine_ls_number_reflns 18888
_refine_ls_number_restraints 1
_refine_ls_restrained_S_all 0.964
_refine_ls_R_factor_all 0.1242
_refine_ls_R_factor_gt 0.0555
_refine_ls_shift/su_max 0.823
_refine_ls_shift/su_mean 0.022
_refine_ls_structure_factor_coef Fsqd
_refine_ls_weighting_details 'calc w=1/[\s^2^(Fo^2^)+(0.0649P)^2^+0.0000P] where P=(Fo^2^+2Fc^2^)/3'
_refine_ls_weighting_scheme calc
_refine_ls_wR_factor_gt 0.1229
_refine_ls_wR_factor_ref 0.1579
_reflns_number_gt 10489
_reflns_number_total 18888
_reflns_threshold_expression >2sigma(I)
_cod_data_source_file om051009isi20051122_064912.cif
_cod_data_source_block zjl59
_cod_original_sg_symbol_H-M 'P 21'
_cod_database_code 4074926

loop_
_symmetry_equiv_pos_as_xyz
'x, y, z'
'-x, y+1/2, -z'

loop_
_atom_site_label
_atom_site_type_symbol
_atom_site_fract_x
_atom_site_fract_y
_atom_site_fract_z
_atom_site_U_iso_or_equiv
_atom_site_adp_type
_atom_site_occupancy
_atom_site_symmetry_multiplicity
_atom_site_calc_flag
_atom_site_refinement_flags
Ru1 Ru 0.75630(6) -0.00514(8) 0.74830(6) 0.0312(3) Uani 1 1 d .
Ru2 Ru 0.26388(6) 0.60846(7) 0.75280(6) 0.0311(3) Uani 1 1 d .
I1 I 0.48650(6) -0.10832(8) 0.57619(6) 0.0587(3) Uani 1 1 d .
I2 I 0.61004(8) -0.48259(7) 0.63744(7) 0.0655(3) Uani 1 1 d .
I3 I 0.54807(7) 0.25050(9) 0.69779(8) 0.0736(4) Uani 1 1 d .
I4 I 0.79286(8) 0.47929(8) 0.90656(8) 0.0791(4) Uani 1 1 d .
I5 I 0.05552(7) 0.35293(9) 0.69961(8) 0.0761(4) Uani 1 1 d .
I6 I 0.29259(9) 0.13184(8) 0.92773(8) 0.0777(4) Uani 1 1 d .
I7 I -0.00702(6) 0.71170(8) 0.58137(6) 0.0599(3) Uani 1 1 d .
I8 I 0.11368(8) 1.08624(7) 0.64812(7) 0.0682(4) Uani 1 1 d .
Cl1 Cl -0.1318(7) 0.5060(8) 0.5698(5) 0.220(6) Uani 1 1 d .
Cl2 Cl -0.2304(8) 0.3555(7) 0.5140(5) 0.223(6) Uani 1 1 d .
Cl3 Cl -0.1738(4) 0.3821(7) 0.6770(4) 0.145(3) Uani 1 1 d .
Cl4A Cl 0.307(3) 0.2610(14) 0.5245(14) 0.33(2) Uani 0.50 1 d P
Cl4B Cl 0.2396(8) 0.2412(11) 0.5131(8) 0.123(6) Uani 0.50 1 d P
Cl5 Cl 0.3212(4) 0.2282(6) 0.6797(3) 0.115(2) Uani 1 1 d .
Cl6A Cl 0.3303(11) 0.0888(15) 0.5776(14) 0.139(7) Uani 0.50 1 d P
Cl6B Cl 0.3707(9) 0.1098(15) 0.5690(9) 0.109(6) Uani 0.50 1 d P
O1 O 0.6639(6) -0.0662(6) 0.6669(5) 0.038(2) Uani 1 1 d .
O2 O 0.6933(6) 0.1149(7) 0.7357(5) 0.041(2) Uani 1 1 d .
O3 O 0.2021(5) 0.4877(7) 0.7380(5) 0.037(2) Uani 1 1 d .
O4 O 0.1707(5) 0.6728(7) 0.6761(5) 0.036(2) Uani 1 1 d .
N1 N 0.8321(7) -0.1105(8) 0.7497(6) 0.035(3) Uani 1 1 d .
N2 N 0.8566(7) 0.0510(8) 0.8151(6) 0.035(3) Uani 1 1 d .
N3 N 0.3642(7) 0.5465(8) 0.8093(6) 0.037(3) Uani 1 1 d .
N4 N 0.3349(6) 0.7155(8) 0.7617(6) 0.031(2) Uani 1 1 d .
N5 N 0.8039(7) 0.0384(8) 0.6417(6) 0.034(3) Uani 1 1 d .
N6 N 0.8535(7) 0.0288(10) 0.5348(7) 0.047(3) Uani 1 1 d .
N7 N 0.3091(8) 0.5712(10) 0.6428(7) 0.049(3) Uani 1 1 d .
N8 N 0.3573(8) 0.5834(11) 0.5345(6) 0.059(4) Uani 1 1 d .
C1 C 0.9176(7) -0.0848(8) 0.7724(7) 0.037(3) Uani 1 1 d .
H1A H 0.9324 -0.0559 0.7266 0.044 Uiso 1 1 calc R
C2 C 0.9771(8) -0.1613(12) 0.7992(9) 0.058(5) Uani 1 1 d .
H2A H 0.9642 -0.1917 0.8446 0.070 Uiso 1 1 calc R
H2B H 0.9739 -0.2051 0.7570 0.070 Uiso 1 1 calc R
C3 C 1.0606(8) -0.1219(12) 0.8208(8) 0.052(4) Uani 1 1 d .
H3A H 1.0741 -0.0968 0.7736 0.063 Uiso 1 1 calc R
H3B H 1.0992 -0.1701 0.8396 0.063 Uiso 1 1 calc R
C4 C 1.0715(8) -0.0489(9) 0.8832(8) 0.057(4) Uani 1 1 d .
H4A H 1.0655 -0.0750 0.9330 0.068 Uiso 1 1 calc R
H4B H 1.1260 -0.0238 0.8909 0.068 Uiso 1 1 calc R
C5 C 1.0089(9) 0.0260(13) 0.8592(10) 0.062(5) Uani 1 1 d .
H5A H 1.0201 0.0585 0.8141 0.075 Uiso 1 1 calc R
H5B H 1.0129 0.0686 0.9025 0.075 Uiso 1 1 calc R
C6 C 0.9241(6) -0.0130(9) 0.8382(7) 0.039(3) Uani 1 1 d .
H6A H 0.9154 -0.0446 0.8853 0.047 Uiso 1 1 calc R
C7 C 0.6608(9) -0.1538(10) 0.6612(7) 0.036(3) Uani 1 1 d .
C8 C 0.7265(9) -0.2168(10) 0.6886(7) 0.038(3) Uani 1 1 d .
C9 C 0.7120(9) -0.3104(10) 0.6807(7) 0.040(4) Uani 1 1 d .
H9A H 0.7543 -0.3508 0.6991 0.048 Uiso 1 1 calc R
C10 C 0.6354(10) -0.3427(10) 0.6459(8) 0.046(4) Uani 1 1 d .
C11 C 0.5739(8) -0.2870(9) 0.6143(8) 0.037(3) Uani 1 1 d .
H11A H 0.5241 -0.3105 0.5873 0.045 Uiso 1 1 calc R
C12 C 0.5849(8) -0.1938(11) 0.6221(7) 0.038(4) Uani 1 1 d .
C13 C 0.8106(8) -0.1881(10) 0.7229(7) 0.033(3) Uani 1 1 d .
H13A H 0.8516 -0.2309 0.7251 0.040 Uiso 1 1 calc R
C14 C 0.7195(8) 0.1889(10) 0.7736(7) 0.034(3) Uani 1 1 d .
C15 C 0.8000(8) 0.1989(11) 0.8240(8) 0.041(4) Uani 1 1 d .
C16 C 0.8198(10) 0.2864(11) 0.8595(8) 0.052(4) Uani 1 1 d .
H16A H 0.8723 0.2966 0.8892 0.062 Uiso 1 1 calc R
C17 C 0.7653(9) 0.3533(11) 0.8511(9) 0.052(4) Uani 1 1 d .
C18 C 0.6893(9) 0.3424(10) 0.8045(8) 0.041(4) Uani 1 1 d .
H18A H 0.6524 0.3902 0.7972 0.049 Uiso 1 1 calc R
C19 C 0.6675(8) 0.2612(10) 0.7685(7) 0.036(3) Uani 1 1 d .
C20 C 0.8656(8) 0.1337(11) 0.8377(7) 0.037(3) Uani 1 1 d .
H20A H 0.9171 0.1527 0.8644 0.045 Uiso 1 1 calc R
C21 C 0.7158(8) -0.0464(9) 0.8374(7) 0.035(3) Uani 1 1 d .
C22 C 0.7724(8) -0.0866(11) 0.9052(7) 0.038(4) Uani 1 1 d .
C23 C 0.7916(8) -0.1791(10) 0.9089(7) 0.035(3) Uani 1 1 d .
H23A H 0.7651 -0.2158 0.8676 0.042 Uiso 1 1 calc R
C24 C 0.8457(10) -0.2179(13) 0.9680(9) 0.056(5) Uani 1 1 d .
H24A H 0.8559 -0.2797 0.9676 0.067 Uiso 1 1 calc R
C25 C 0.8865(10) -0.1635(13) 1.0302(8) 0.055(4) Uani 1 1 d .
H25A H 0.9264 -0.1887 1.0703 0.066 Uiso 1 1 calc R
C26 C 0.8677(10) -0.0704(12) 1.0327(8) 0.052(4) Uani 1 1 d .
H26A H 0.8923 -0.0344 1.0753 0.063 Uiso 1 1 calc R
C27 C 0.8117(9) -0.0351(12) 0.9700(7) 0.048(4) Uani 1 1 d .
H27A H 0.7994 0.0262 0.9707 0.058 Uiso 1 1 calc R
C28 C 0.6317(8) -0.0346(9) 0.8446(7) 0.034(3) Uani 1 1 d .
C29 C 0.5695(8) 0.0049(12) 0.7868(8) 0.050(4) Uani 1 1 d .
H29A H 0.5830 0.0260 0.7407 0.060 Uiso 1 1 calc R
C30 C 0.4911(9) 0.0144(12) 0.7940(10) 0.062(5) Uani 1 1 d .
H30A H 0.4520 0.0389 0.7528 0.074 Uiso 1 1 calc R
C31 C 0.4694(10) -0.0134(15) 0.8650(9) 0.066(5) Uani 1 1 d .
H31A H 0.4161 -0.0076 0.8713 0.080 Uiso 1 1 calc R
C32 C 0.5301(11) -0.0495(15) 0.9247(9) 0.078(7) Uani 1 1 d .
H32A H 0.5175 -0.0668 0.9722 0.093 Uiso 1 1 calc R
C33 C 0.6096(9) -0.0600(12) 0.9142(8) 0.053(4) Uani 1 1 d .
H33A H 0.6489 -0.0847 0.9551 0.064 Uiso 1 1 calc R
C34 C 0.8165(9) -0.0136(13) 0.5849(8) 0.048(4) Uani 1 1 d .
H34A H 0.8013 -0.0742 0.5800 0.058 Uiso 1 1 calc R
C35 C 0.8671(12) 0.1110(15) 0.5641(9) 0.072(6) Uani 1 1 d .
H35A H 0.8933 0.1567 0.5425 0.087 Uiso 1 1 calc R
C36 C 0.8374(10) 0.1192(13) 0.6296(10) 0.068(5) Uani 1 1 d .
H36A H 0.8394 0.1706 0.6609 0.082 Uiso 1 1 calc R
C37 C 0.8757(9) -0.0067(15) 0.4642(8) 0.064(5) Uani 1 1 d .
H37A H 0.9016 0.0399 0.4400 0.096 Uiso 1 1 calc R
H37B H 0.8275 -0.0270 0.4276 0.096 Uiso 1 1 calc R
H37C H 0.9127 -0.0566 0.4784 0.096 Uiso 1 1 calc R
C38 C 0.4400(7) 0.5978(8) 0.8059(7) 0.040(3) Uani 1 1 d .
H38A H 0.4509 0.5868 0.7534 0.048 Uiso 1 1 calc R
C39 C 0.5170(8) 0.5770(11) 0.8648(9) 0.047(4) Uani 1 1 d .
H39A H 0.5285 0.5127 0.8638 0.056 Uiso 1 1 calc R
H39B H 0.5106 0.5924 0.9175 0.056 Uiso 1 1 calc R
C40 C 0.5879(7) 0.6303(9) 0.8459(9) 0.055(4) Uani 1 1 d .
H40A H 0.6370 0.6186 0.8861 0.066 Uiso 1 1 calc R
H40B H 0.5976 0.6108 0.7954 0.066 Uiso 1 1 calc R
C41 C 0.5692(8) 0.7304(12) 0.8430(10) 0.063(5) Uani 1 1 d .
H41A H 0.6123 0.7623 0.8251 0.075 Uiso 1 1 calc R
H41B H 0.5692 0.7513 0.8961 0.075 Uiso 1 1 calc R
C42 C 0.4851(9) 0.7551(11) 0.7871(10) 0.057(4) Uani 1 1 d .
H42A H 0.4740 0.8190 0.7919 0.068 Uiso 1 1 calc R
H42B H 0.4872 0.7430 0.7325 0.068 Uiso 1 1 calc R
C43 C 0.4186(7) 0.7000(8) 0.8091(7) 0.037(3) Uani 1 1 d .
H43A H 0.4182 0.7144 0.8642 0.044 Uiso 1 1 calc R
C44 C 0.2251(8) 0.4167(10) 0.7805(8) 0.036(3) Uani 1 1 d .
C45 C 0.3013(9) 0.4012(9) 0.8295(7) 0.038(3) Uani 1 1 d .
C46 C 0.3206(10) 0.3221(10) 0.8711(8) 0.044(4) Uani 1 1 d .
H46A H 0.3718 0.3154 0.9046 0.053 Uiso 1 1 calc R
C47 C 0.2645(10) 0.2525(11) 0.8636(8) 0.049(4) Uani 1 1 d .
C48 C 0.1882(9) 0.2629(13) 0.8154(9) 0.055(4) Uani 1 1 d .
H48A H 0.1493 0.2173 0.8116 0.066 Uiso 1 1 calc R
C49 C 0.1705(8) 0.3407(11) 0.7734(8) 0.043(4) Uani 1 1 d .
C50 C 0.3675(9) 0.4642(11) 0.8366(8) 0.048(4) Uani 1 1 d .
H50A H 0.4185 0.4441 0.8637 0.057 Uiso 1 1 calc R
C51 C 0.1641(8) 0.7599(10) 0.6673(7) 0.035(3) Uani 1 1 d .
C52 C 0.2274(8) 0.8217(10) 0.6964(8) 0.036(3) Uani 1 1 d .
C53 C 0.2124(9) 0.9149(11) 0.6877(8) 0.047(4) Uani 1 1 d .
H53A H 0.2544 0.9548 0.7087 0.057 Uiso 1 1 calc R
C54 C 0.1409(10) 0.9487(10) 0.6510(8) 0.045(4) Uani 1 1 d .
C55 C 0.0759(11) 0.8863(13) 0.6219(9) 0.065(5) Uani 1 1 d .
H55A H 0.0237 0.9072 0.5996 0.078 Uiso 1 1 calc R
C56 C 0.0917(9) 0.7968(10) 0.6274(9) 0.048(4) Uani 1 1 d .
C57 C 0.3092(10) 0.7972(10) 0.7352(7) 0.043(4) Uani 1 1 d .
H57A H 0.3481 0.8430 0.7424 0.051 Uiso 1 1 calc R
C58 C 0.2252(8) 0.6427(9) 0.8436(6) 0.028(3) Uani 1 1 d .
C59 C 0.1410(7) 0.6362(11) 0.8540(7) 0.038(3) Uani 1 1 d .
C60 C 0.0788(7) 0.6004(9) 0.7945(8) 0.037(3) Uani 1 1 d .
H60A H 0.0900 0.5830 0.7464 0.044 Uiso 1 1 calc R
C61 C 0.0013(9) 0.5910(12) 0.8069(9) 0.052(4) Uani 1 1 d .
H61A H -0.0391 0.5646 0.7680 0.062 Uiso 1 1 calc R
C62 C -0.0169(10) 0.6191(16) 0.8738(9) 0.067(5) Uani 1 1 d .
H62A H -0.0702 0.6139 0.8804 0.081 Uiso 1 1 calc R
C63 C 0.0402(9) 0.6546(12) 0.9316(10) 0.059(5) Uani 1 1 d .
H63A H 0.0262 0.6726 0.9782 0.071 Uiso 1 1 calc R
C64 C 0.1185(8) 0.6653(10) 0.9241(8) 0.044(4) Uani 1 1 d .
H64A H 0.1570 0.6915 0.9647 0.053 Uiso 1 1 calc R
C65 C 0.2813(8) 0.6901(11) 0.9119(7) 0.037(3) Uani 1 1 d .
C66 C 0.3332(10) 0.6420(13) 0.9703(8) 0.056(4) Uani 1 1 d .
H66A H 0.3327 0.5791 0.9689 0.067 Uiso 1 1 calc R
C67 C 0.3855(10) 0.6857(13) 1.0303(8) 0.059(5) Uani 1 1 d .
H67A H 0.4189 0.6516 1.0696 0.071 Uiso 1 1 calc R
C68 C 0.3903(11) 0.7767(14) 1.0342(9) 0.065(6) Uani 1 1 d .
H68A H 0.4264 0.8053 1.0753 0.078 Uiso 1 1 calc R
C69 C 0.3417(9) 0.8245(11) 0.9773(9) 0.051(4) Uani 1 1 d .
H69A H 0.3460 0.8872 0.9786 0.061 Uiso 1 1 calc R
C70 C 0.2848(9) 0.7845(12) 0.9160(8) 0.048(4) Uani 1 1 d .
H70A H 0.2500 0.8199 0.8788 0.057 Uiso 1 1 calc R
C71 C 0.3226(9) 0.6266(11) 0.5854(8) 0.050(4) Uani 1 1 d .
H71A H 0.3093 0.6877 0.5820 0.060 Uiso 1 1 calc R
C72 C 0.3608(11) 0.4879(15) 0.5559(10) 0.068(5) Uani 1 1 d .
H72A H 0.3787 0.4390 0.5304 0.082 Uiso 1 1 calc R
C73 C 0.3313(10) 0.4889(12) 0.6221(8) 0.052(4) Uani 1 1 d .
H73A H 0.3266 0.4370 0.6511 0.063 Uiso 1 1 calc R
C74 C 0.3791(10) 0.6248(16) 0.4641(8) 0.080(6) Uani 1 1 d .
H74A H 0.3723 0.6892 0.4658 0.120 Uiso 1 1 calc R
H74B H 0.3441 0.6011 0.4171 0.120 Uiso 1 1 calc R
H74C H 0.4348 0.6110 0.4639 0.120 Uiso 1 1 calc R
C75 C -0.180(2) 0.417(3) 0.5756(17) 0.26(3) Uani 1 1 d .
H75A H -0.2292 0.4528 0.5769 0.310 Uiso 1 1 calc R
C76 C 0.2952(14) 0.183(2) 0.5813(12) 0.119(9) Uani 1 1 d .

loop_
_atom_site_aniso_label
_atom_site_aniso_U_11
_atom_site_aniso_U_22
_atom_site_aniso_U_33
_atom_site_aniso_U_23
_atom_site_aniso_U_13
_atom_site_aniso_U_12
Ru1 0.0302(5) 0.0294(6) 0.0321(5) -0.0008(4) 0.0027(4) 0.0007(5)
Ru2 0.0309(5) 0.0291(7) 0.0318(5) 0.0010(4) 0.0038(4) -0.0006(5)
I1 0.0438(6) 0.0513(7) 0.0697(7) 0.0086(5) -0.0117(5) 0.0007(5)
I2 0.0848(8) 0.0354(7) 0.0702(7) -0.0091(5) 0.0037(6) -0.0103(6)
I3 0.0472(6) 0.0541(8) 0.1043(9) -0.0138(7) -0.0160(6) 0.0111(6)
I4 0.0874(8) 0.0402(6) 0.0953(9) -0.0226(6) -0.0111(7) -0.0017(6)
I5 0.0597(7) 0.0542(8) 0.1001(9) 0.0115(7) -0.0133(7) -0.0177(6)
I6 0.0963(9) 0.0474(7) 0.0919(8) 0.0287(6) 0.0259(7) 0.0129(6)
I7 0.0457(6) 0.0566(8) 0.0678(7) -0.0135(6) -0.0080(5) 0.0006(5)
I8 0.0797(8) 0.0362(7) 0.0852(8) 0.0051(6) 0.0108(7) 0.0097(6)
Cl1 0.267(12) 0.205(11) 0.163(7) 0.055(7) -0.006(7) -0.152(10)
Cl2 0.397(18) 0.137(8) 0.130(6) -0.039(6) 0.046(8) -0.101(10)
Cl3 0.109(5) 0.220(10) 0.106(5) 0.077(5) 0.024(4) 0.005(6)
Cl4A 0.76(7) 0.110(13) 0.21(2) -0.021(13) 0.32(3) -0.05(3)
Cl4B 0.114(9) 0.128(11) 0.107(9) 0.074(8) -0.020(8) -0.011(8)
Cl5 0.098(4) 0.155(7) 0.097(4) -0.043(4) 0.032(3) -0.015(5)
Cl6A 0.137(15) 0.108(11) 0.190(16) -0.024(10) 0.072(13) 0.028(12)
Cl6B 0.097(10) 0.158(17) 0.076(7) -0.030(8) 0.027(7) 0.051(11)
O1 0.040(5) 0.025(5) 0.042(5) -0.001(4) -0.005(4) -0.004(4)
O2 0.050(5) 0.030(6) 0.036(5) 0.001(4) -0.004(4) 0.003(5)
O3 0.030(4) 0.024(5) 0.053(5) 0.011(4) 0.001(4) 0.004(4)
O4 0.033(5) 0.035(6) 0.037(5) -0.004(4) -0.002(4) -0.004(4)
N1 0.041(6) 0.034(7) 0.028(5) 0.017(5) 0.002(5) 0.004(5)
N2 0.027(6) 0.048(8) 0.033(6) -0.001(5) 0.011(5) -0.001(5)
N3 0.038(6) 0.032(6) 0.040(6) 0.003(5) 0.006(5) 0.004(5)
N4 0.028(5) 0.036(7) 0.033(5) 0.006(5) 0.013(4) 0.001(5)
N5 0.038(6) 0.037(7) 0.032(6) 0.000(5) 0.018(5) -0.004(5)
N6 0.041(7) 0.055(9) 0.046(7) 0.001(6) 0.013(6) 0.009(6)
N7 0.050(7) 0.062(10) 0.035(6) -0.009(6) 0.011(6) -0.012(7)
N8 0.071(9) 0.078(11) 0.024(6) -0.019(6) 0.005(6) -0.009(8)
C1 0.035(6) 0.036(7) 0.036(7) -0.004(5) 0.002(6) 0.001(5)
C2 0.034(8) 0.060(11) 0.070(10) -0.015(8) -0.012(7) 0.024(7)
C3 0.037(7) 0.058(10) 0.061(9) -0.009(7) 0.006(7) 0.011(7)
C4 0.036(7) 0.052(9) 0.076(10) 0.010(7) -0.004(7) 0.006(6)
C5 0.041(8) 0.072(13) 0.078(11) -0.022(10) 0.020(8) -0.009(9)
C6 0.026(6) 0.044(7) 0.045(7) 0.010(6) 0.006(5) 0.011(5)
C7 0.046(8) 0.037(9) 0.020(6) -0.003(6) -0.004(6) -0.011(7)
C8 0.044(8) 0.036(9) 0.034(7) 0.002(6) 0.010(7) 0.002(7)
C9 0.046(8) 0.025(8) 0.045(8) 0.001(6) 0.001(7) 0.003(7)
C10 0.063(10) 0.029(9) 0.043(8) -0.001(6) 0.003(8) -0.008(8)
C11 0.042(7) 0.026(8) 0.048(8) -0.020(6) 0.021(6) -0.011(6)
C12 0.028(7) 0.055(10) 0.036(7) 0.007(7) 0.015(6) -0.006(7)
C13 0.028(6) 0.033(8) 0.042(7) 0.005(6) 0.014(6) 0.011(6)
C14 0.047(8) 0.032(8) 0.025(6) 0.006(6) 0.013(6) -0.005(7)
C15 0.044(8) 0.043(9) 0.042(8) -0.013(7) 0.022(7) -0.014(7)
C16 0.048(9) 0.046(10) 0.053(9) -0.021(7) -0.004(8) -0.014(8)
C17 0.054(9) 0.034(9) 0.067(10) -0.025(7) 0.013(8) 0.004(8)
C18 0.046(8) 0.032(8) 0.046(8) 0.016(6) 0.016(7) -0.007(7)
C19 0.048(8) 0.031(8) 0.032(7) 0.006(6) 0.013(6) 0.005(7)
C20 0.034(7) 0.038(9) 0.038(7) -0.011(7) 0.003(6) 0.010(7)
C21 0.044(8) 0.018(6) 0.042(7) -0.008(5) 0.009(6) -0.003(6)
C22 0.040(8) 0.046(10) 0.026(7) -0.001(6) 0.001(6) -0.006(7)
C23 0.037(7) 0.038(9) 0.034(7) 0.007(6) 0.019(6) 0.002(6)
C24 0.059(10) 0.062(12) 0.055(9) 0.031(8) 0.033(8) 0.021(9)
C25 0.057(10) 0.072(13) 0.035(8) 0.004(8) 0.004(7) 0.004(9)
C26 0.068(10) 0.059(10) 0.032(7) -0.001(6) 0.014(7) -0.006(8)
C27 0.053(8) 0.051(9) 0.037(7) 0.005(7) 0.004(6) 0.006(7)
C28 0.043(7) 0.021(7) 0.036(7) -0.004(5) 0.003(6) -0.005(6)
C29 0.039(8) 0.074(12) 0.040(7) 0.007(8) 0.013(7) 0.003(8)
C30 0.038(8) 0.050(10) 0.090(12) -0.006(9) 0.000(8) 0.014(7)
C31 0.059(10) 0.087(14) 0.062(10) -0.016(10) 0.032(9) 0.004(10)
C32 0.084(13) 0.109(18) 0.051(10) -0.039(10) 0.039(10) -0.055(13)
C33 0.054(9) 0.071(12) 0.036(8) -0.004(7) 0.012(7) -0.029(9)
C34 0.049(8) 0.063(11) 0.035(7) 0.006(7) 0.017(7) 0.007(8)
C35 0.113(15) 0.071(14) 0.043(8) 0.024(9) 0.038(10) -0.002(13)
C36 0.073(11) 0.047(11) 0.092(12) 0.000(10) 0.036(10) -0.022(10)
C37 0.046(8) 0.108(14) 0.048(8) 0.001(9) 0.032(7) -0.001(10)
C38 0.041(7) 0.039(7) 0.042(7) 0.000(6) 0.013(6) 0.007(5)
C39 0.034(7) 0.036(9) 0.065(9) 0.008(7) -0.003(7) 0.006(6)
C40 0.029(6) 0.048(8) 0.084(10) -0.015(8) 0.003(7) 0.004(6)
C41 0.023(7) 0.062(11) 0.098(12) -0.004(9) 0.003(7) -0.003(7)
C42 0.053(9) 0.033(8) 0.085(11) 0.007(8) 0.015(8) 0.006(7)
C43 0.030(6) 0.036(6) 0.038(7) 0.000(6) -0.004(5) -0.004(5)
C44 0.027(7) 0.033(8) 0.043(8) 0.000(6) -0.005(6) 0.000(6)
C45 0.051(8) 0.024(8) 0.036(7) 0.004(6) 0.004(7) -0.001(7)
C46 0.051(9) 0.036(9) 0.043(8) -0.001(6) 0.006(7) 0.001(7)
C47 0.077(11) 0.033(8) 0.040(8) 0.000(6) 0.017(8) 0.013(8)
C48 0.046(9) 0.062(12) 0.059(9) 0.008(8) 0.016(8) -0.012(8)
C49 0.035(8) 0.043(10) 0.051(8) 0.010(7) 0.011(7) 0.011(7)
C50 0.039(8) 0.040(10) 0.054(9) -0.001(8) -0.011(7) 0.019(7)
C51 0.042(8) 0.032(9) 0.033(7) -0.007(6) 0.011(6) -0.009(7)
C52 0.030(7) 0.039(9) 0.042(7) 0.010(6) 0.010(6) 0.002(7)
C53 0.042(8) 0.050(11) 0.051(9) -0.002(7) 0.015(7) -0.005(8)
C54 0.058(10) 0.027(9) 0.049(8) 0.003(6) 0.006(8) -0.001(8)
C55 0.079(12) 0.063(13) 0.046(9) 0.001(8) -0.001(8) 0.022(11)
C56 0.046(9) 0.034(9) 0.055(9) 0.012(7) -0.010(7) -0.001(7)
C57 0.065(10) 0.021(7) 0.043(7) 0.003(6) 0.013(7) -0.007(7)
C58 0.037(7) 0.017(6) 0.024(6) 0.003(5) -0.004(5) 0.005(5)
C59 0.021(6) 0.044(9) 0.048(7) 0.018(7) 0.006(6) 0.008(6)
C60 0.028(6) 0.024(7) 0.052(7) 0.014(6) -0.007(6) -0.002(6)
C61 0.043(8) 0.052(10) 0.053(9) 0.011(7) -0.006(7) 0.004(8)
C62 0.040(8) 0.099(16) 0.064(10) 0.009(11) 0.012(8) -0.009(10)
C63 0.054(9) 0.061(11) 0.073(10) -0.001(8) 0.035(9) -0.010(8)
C64 0.037(7) 0.045(9) 0.058(9) 0.010(7) 0.025(7) -0.002(7)
C65 0.041(7) 0.042(9) 0.037(7) -0.002(6) 0.024(6) -0.002(7)
C66 0.081(11) 0.050(9) 0.036(7) 0.003(7) 0.014(7) 0.002(9)
C67 0.068(10) 0.077(12) 0.026(7) 0.010(7) -0.006(7) -0.007(9)
C68 0.059(11) 0.086(15) 0.045(9) -0.033(9) 0.001(8) -0.029(10)
C69 0.059(10) 0.041(10) 0.052(9) -0.005(7) 0.012(8) -0.006(8)
C70 0.040(8) 0.051(11) 0.047(8) 0.014(7) 0.000(7) 0.010(7)
C71 0.062(10) 0.032(8) 0.050(8) -0.005(7) -0.003(8) 0.000(8)
C72 0.079(12) 0.058(12) 0.071(11) -0.002(9) 0.025(10) 0.002(11)
C73 0.075(11) 0.046(10) 0.038(7) -0.001(7) 0.017(8) -0.010(9)
C74 0.081(12) 0.120(16) 0.037(8) -0.028(10) 0.008(8) -0.041(12)
C75 0.20(3) 0.35(6) 0.15(3) 0.13(3) -0.12(2) -0.23(4)
C76 0.114(17) 0.17(2) 0.077(13) 0.014(14) 0.032(12) 0.077(17)

loop_
_atom_type_symbol
_atom_type_description
_atom_type_scat_dispersion_real
_atom_type_scat_dispersion_imag
_atom_type_scat_source
C C 0.0033 0.0016 'International Tables Vol C Tables 4.2.6.8 and 6.1.1.4'
H H 0.0000 0.0000 'International Tables Vol C Tables 4.2.6.8 and 6.1.1.4'
N N 0.0061 0.0033 'International Tables Vol C Tables 4.2.6.8 and 6.1.1.4'
O O 0.0106 0.0060 'International Tables Vol C Tables 4.2.6.8 and 6.1.1.4'
Ru Ru -1.2594 0.8363 'International Tables Vol C Tables 4.2.6.8 and 6.1.1.4'
I I -0.4742 1.8119 'International Tables Vol C Tables 4.2.6.8 and 6.1.1.4'
Cl Cl 0.1484 0.1585 'International Tables Vol C Tables 4.2.6.8 and 6.1.1.4'

loop_
_geom_angle_atom_site_label_1
_geom_angle_atom_site_label_2
_geom_angle_atom_site_label_3
_geom_angle
C21 Ru1 N2 94.0(5)
C21 Ru1 N1 94.6(5)
N2 Ru1 N1 82.2(5)
C21 Ru1 O2 95.4(5)
N2 Ru1 O2 93.0(4)
N1 Ru1 O2 169.1(4)
C21 Ru1 O1 93.7(5)
N2 Ru1 O1 171.1(4)
N1 Ru1 O1 92.8(4)
O2 Ru1 O1 90.7(4)
C21 Ru1 N5 178.0(5)
N2 Ru1 N5 87.2(4)
N1 Ru1 N5 83.9(4)
O2 Ru1 N5 86.2(4)
O1 Ru1 N5 85.0(4)
C58 Ru2 N4 91.9(5)
C58 Ru2 N3 97.1(5)
N4 Ru2 N3 84.1(5)
C58 Ru2 O4 93.5(4)
N4 Ru2 O4 92.3(4)
N3 Ru2 O4 168.9(4)
C58 Ru2 O3 94.5(5)
N4 Ru2 O3 172.2(4)
N3 Ru2 O3 90.7(4)
O4 Ru2 O3 91.7(4)
C58 Ru2 N7 178.5(5)
N4 Ru2 N7 87.3(4)
N3 Ru2 N7 84.1(5)
O4 Ru2 N7 85.2(4)
O3 Ru2 N7 86.4(4)
Cl4B Cl4A C76 70.1(16)
Cl4B Cl4A Cl6B 99.4(16)
C76 Cl4A Cl6B 42.0(12)
Cl4A Cl4B C76 67.2(16)
Cl6B Cl6A C76 90(3)
Cl6A Cl6B C76 62(2)
Cl6A Cl6B Cl4A 95(3)
C76 Cl6B Cl4A 37.3(11)
C7 O1 Ru1 120.0(8)
C14 O2 Ru1 124.3(8)
C44 O3 Ru2 123.7(8)
C51 O4 Ru2 124.7(8)
C13 N1 C1 121.6(12)
C13 N1 Ru1 124.8(10)
C1 N1 Ru1 112.8(9)
C20 N2 C6 120.0(11)
C20 N2 Ru1 126.8(10)
C6 N2 Ru1 113.1(9)
C50 N3 C38 121.3(12)
C50 N3 Ru2 125.2(10)
C38 N3 Ru2 112.7(8)
C57 N4 C43 121.8(11)
C57 N4 Ru2 124.0(9)
C43 N4 Ru2 113.9(8)
C34 N5 C36 105.2(13)
C34 N5 Ru1 126.5(10)
C36 N5 Ru1 127.6(10)
C35 N6 C34 104.5(13)
C35 N6 C37 127.0(15)
C34 N6 C37 128.5(16)
C71 N7 C73 104.6(13)
C71 N7 Ru2 128.0(11)
C73 N7 Ru2 127.4(11)
C71 N8 C72 107.2(14)
C71 N8 C74 125.0(17)
C72 N8 C74 127.4(15)
N1 C1 C2 115.8(11)
N1 C1 C6 106.5(10)
C2 C1 C6 110.6(10)
N1 C1 H1A 107.9
C2 C1 H1A 107.9
C6 C1 H1A 107.9
C3 C2 C1 107.9(14)
C3 C2 H2A 110.1
C1 C2 H2A 110.1
C3 C2 H2B 110.1
C1 C2 H2B 110.1
H2A C2 H2B 108.4
C2 C3 C4 114.7(13)
C2 C3 H3A 108.6
C4 C3 H3A 108.6
C2 C3 H3B 108.6
C4 C3 H3B 108.6
H3A C3 H3B 107.6
C5 C4 C3 111.0(11)
C5 C4 H4A 109.4
C3 C4 H4A 109.5
C5 C4 H4B 109.4
C3 C4 H4B 109.5
H4A C4 H4B 108.0
C4 C5 C6 110.3(14)
C4 C5 H5A 109.6
C6 C5 H5A 109.6
C4 C5 H5B 109.6
C6 C5 H5B 109.6
H5A C5 H5B 108.1
N2 C6 C5 117.0(12)
N2 C6 C1 108.5(9)
C5 C6 C1 110.6(11)
N2 C6 H6A 106.8
C5 C6 H6A 106.7
C1 C6 H6A 106.7
O1 C7 C12 117.7(13)
O1 C7 C8 127.1(13)
C12 C7 C8 115.2(14)
C9 C8 C7 119.9(14)
C9 C8 C13 117.1(13)
C7 C8 C13 123.0(13)
C10 C9 C8 120.5(14)
C10 C9 H9A 119.7
C8 C9 H9A 119.7
C11 C10 C9 121.8(14)
C11 C10 I2 116.6(10)
C9 C10 I2 121.6(11)
C10 C11 C12 119.6(13)
C10 C11 H11A 120.2
C12 C11 H11A 120.2
C11 C12 C7 122.6(14)
C11 C12 I1 118.9(10)
C7 C12 I1 118.4(11)
N1 C13 C8 125.8(13)
N1 C13 H13A 117.1
C8 C13 H13A 117.1
O2 C14 C19 118.8(12)
O2 C14 C15 123.9(13)
C19 C14 C15 117.2(13)
C20 C15 C14 127.5(13)
C20 C15 C16 115.7(13)
C14 C15 C16 116.5(14)
C17 C16 C15 122.1(14)
C17 C16 H16A 118.9
C15 C16 H16A 118.9
C16 C17 C18 120.5(14)
C16 C17 I4 122.1(11)
C18 C17 I4 117.4(12)
C19 C18 C17 119.9(14)
C19 C18 H18A 120.1
C17 C18 H18A 120.0
C18 C19 C14 123.5(13)
C18 C19 I3 117.1(11)
C14 C19 I3 119.3(10)
N2 C20 C15 123.5(13)
N2 C20 H20A 118.2
C15 C20 H20A 118.3
C22 C21 C28 116.8(12)
C22 C21 Ru1 119.5(10)
C28 C21 Ru1 123.6(9)
C27 C22 C23 115.5(13)
C27 C22 C21 122.1(14)
C23 C22 C21 122.3(12)
C24 C23 C22 124.3(15)
C24 C23 H23A 117.9
C22 C23 H23A 117.9
C23 C24 C25 118.6(17)
C23 C24 H24A 120.7
C25 C24 H24A 120.7
C24 C25 C26 120.5(15)
C24 C25 H25A 119.7
C26 C25 H25A 119.7
C27 C26 C25 117.7(15)
C27 C26 H26A 121.2
C25 C26 H26A 121.2
C26 C27 C22 123.3(16)
C26 C27 H27A 118.4
C22 C27 H27A 118.3
C33 C28 C29 115.6(13)
C33 C28 C21 119.5(12)
C29 C28 C21 124.8(12)
C30 C29 C28 124.2(14)
C30 C29 H29A 117.9
C28 C29 H29A 117.9
C29 C30 C31 119.3(15)
C29 C30 H30A 120.4
C31 C30 H30A 120.3
C32 C31 C30 118.1(15)
C32 C31 H31A 120.9
C30 C31 H31A 121.0
C31 C32 C33 120.8(15)
C31 C32 H32A 119.6
C33 C32 H32A 119.6
C32 C33 C28 121.9(15)
C32 C33 H33A 119.0
C28 C33 H33A 119.0
N5 C34 N6 113.0(16)
N5 C34 H34A 123.5
N6 C34 H34A 123.5
N6 C35 C36 110.1(17)
N6 C35 H35A 124.9
C36 C35 H35A 125.0
C35 C36 N5 107.2(17)
C35 C36 H36A 126.4
N5 C36 H36A 126.5
N6 C37 H37A 109.5
N6 C37 H37B 109.5
H37A C37 H37B 109.5
N6 C37 H37C 109.5
H37A C37 H37C 109.5
H37B C37 H37C 109.5
N3 C38 C39 119.1(10)
N3 C38 C43 106.6(10)
C39 C38 C43 110.3(11)
N3 C38 H38A 106.7
C39 C38 H38A 106.7
C43 C38 H38A 106.7
C38 C39 C40 110.4(11)
C38 C39 H39A 109.6
C40 C39 H39A 109.6
C38 C39 H39B 109.6
C40 C39 H39B 109.6
H39A C39 H39B 108.1
C41 C40 C39 110.4(12)
C41 C40 H40A 109.6
C39 C40 H40A 109.6
C41 C40 H40B 109.6
C39 C40 H40B 109.6
H40A C40 H40B 108.1
C40 C41 C42 113.6(13)
C40 C41 H41A 108.9
C42 C41 H41A 108.9
C40 C41 H41B 108.8
C42 C41 H41B 108.8
H41A C41 H41B 107.7
C43 C42 C41 109.7(13)
C43 C42 H42A 109.7
C41 C42 H42A 109.7
C43 C42 H42B 109.7
C41 C42 H42B 109.7
H42A C42 H42B 108.2
N4 C43 C42 116.4(10)
N4 C43 C38 109.1(10)
C42 C43 C38 109.1(11)
N4 C43 H43A 107.3
C42 C43 H43A 107.2
C38 C43 H43A 107.3
O3 C44 C45 127.0(13)
O3 C44 C49 118.7(11)
C45 C44 C49 114.1(12)
C46 C45 C44 122.6(14)
C46 C45 C50 114.7(13)
C44 C45 C50 122.5(12)
C45 C46 C47 120.4(14)
C45 C46 H46A 119.8
C47 C46 H46A 119.8
C48 C47 C46 120.0(15)
C48 C47 I6 119.2(13)
C46 C47 I6 120.9(11)
C49 C48 C47 118.9(16)
C49 C48 H48A 120.5
C47 C48 H48A 120.6
C48 C49 C44 123.7(13)
C48 C49 I5 117.9(12)
C44 C49 I5 118.3(10)
N3 C50 C45 127.2(13)
N3 C50 H50A 116.4
C45 C50 H50A 116.4
O4 C51 C56 119.8(13)
O4 C51 C52 124.3(13)
C56 C51 C52 115.9(14)
C53 C52 C51 119.6(13)
C53 C52 C57 115.4(14)
C51 C52 C57 124.9(14)
C54 C53 C52 123.0(15)
C54 C53 H53A 118.5
C52 C53 H53A 118.5
C53 C54 C55 117.7(15)
C53 C54 I8 123.4(12)
C55 C54 I8 118.3(11)
C56 C55 C54 118.9(16)
C56 C55 H55A 120.6
C54 C55 H55A 120.5
C55 C56 C51 124.4(16)
C55 C56 I7 115.8(13)
C51 C56 I7 119.5(11)
N4 C57 C52 126.5(14)
N4 C57 H57A 116.8
C52 C57 H57A 116.8
C59 C58 C65 112.7(11)
C59 C58 Ru2 126.8(9)
C65 C58 Ru2 120.2(9)
C60 C59 C64 116.7(12)
C60 C59 C58 121.2(12)
C64 C59 C58 122.1(12)
C61 C60 C59 120.2(13)
C61 C60 H60A 119.9
C59 C60 H60A 119.9
C62 C61 C60 120.9(15)
C62 C61 H61A 119.6
C60 C61 H61A 119.5
C61 C62 C63 120.8(16)
C61 C62 H62A 119.5
C63 C62 H62A 119.6
C62 C63 C64 121.8(16)
C62 C63 H63A 119.1
C64 C63 H63A 119.1
C63 C64 C59 119.6(14)
C63 C64 H64A 120.2
C59 C64 H64A 120.2
C70 C65 C66 117.6(14)
C70 C65 C58 121.0(13)
C66 C65 C58 121.4(14)
C67 C66 C65 120.8(17)
C67 C66 H66A 119.6
C65 C66 H66A 119.6
C68 C67 C66 122.1(16)
C68 C67 H67A 119.0
C66 C67 H67A 119.0
C67 C68 C69 118.1(14)
C67 C68 H68A 121.0
C69 C68 H68A 121.0
C68 C69 C70 122.9(16)
C68 C69 H69A 118.5
C70 C69 H69A 118.5
C65 C70 C69 118.4(13)
C65 C70 H70A 120.8
C69 C70 H70A 120.8
N8 C71 N7 111.7(15)
N8 C71 H71A 124.2
N7 C71 H71A 124.1
C73 C72 N8 101.8(16)
C73 C72 H72A 129.1
N8 C72 H72A 129.1
N7 C73 C72 114.4(16)
N7 C73 H73A 122.7
C72 C73 H73A 122.8
N8 C74 H74A 109.4
N8 C74 H74B 109.5
H74A C74 H74B 109.5
N8 C74 H74C 109.5
H74A C74 H74C 109.5
H74B C74 H74C 109.5
Cl2 C75 Cl1 133(2)
Cl2 C75 Cl3 114.6(17)
Cl1 C75 Cl3 112.5(18)
Cl2 C75 H75A 89.8
Cl1 C75 H75A 89.9
Cl3 C75 H75A 90.0
Cl4A C76 Cl6A 123.1(19)
Cl4A C76 Cl4B 42.7(17)
Cl6A C76 Cl4B 129(2)
Cl4A C76 Cl6B 100.8(19)
Cl6A C76 Cl6B 27.4(10)
Cl4B C76 Cl6B 125.3(16)
Cl4A C76 Cl5 107(2)
Cl6A C76 Cl5 111.4(16)
Cl4B C76 Cl5 119.2(17)
Cl6B C76 Cl5 108.7(12)

loop_
_geom_bond_atom_site_label_1
_geom_bond_atom_site_label_2
_geom_bond_distance
Ru1 C21 1.919(14)
Ru1 N2 2.002(11)
Ru1 N1 2.009(12)
Ru1 O2 2.054(10)
Ru1 O1 2.061(9)
Ru1 N5 2.262(10)
Ru2 C58 1.899(12)
Ru2 N4 1.967(11)
Ru2 N3 1.977(11)
Ru2 O4 2.051(9)
Ru2 O3 2.053(10)
Ru2 N7 2.270(12)
I1 C12 2.093(14)
I2 C10 2.111(15)
I3 C19 2.113(13)
I4 C17 2.099(15)
I5 C49 2.076(13)
I6 C47 2.099(16)
I7 C56 2.094(15)
I8 C54 2.082(15)
Cl1 C75 1.56(3)
Cl2 C75 1.51(3)
Cl3 C75 1.81(3)
Cl4A Cl4B 1.14(4)
Cl4A C76 1.56(3)
Cl4A Cl6B 2.52(3)
Cl4B C76 1.59(2)
Cl5 C76 1.79(2)
Cl6A Cl6B 0.79(2)
Cl6A C76 1.52(3)
Cl6B C76 1.72(3)
O1 C7 1.300(17)
O2 C14 1.302(16)
O3 C44 1.293(16)
O4 C51 1.297(17)
N1 C13 1.260(18)
N1 C1 1.453(16)
N2 C20 1.283(18)
N2 C6 1.463(15)
N3 C50 1.302(19)
N3 C38 1.494(16)
N4 C57 1.330(17)
N4 C43 1.482(14)
N5 C34 1.302(18)
N5 C36 1.36(2)
N6 C35 1.32(2)
N6 C34 1.330(19)
N6 C37 1.454(18)
N7 C71 1.345(19)
N7 C73 1.34(2)
N8 C71 1.325(19)
N8 C72 1.46(3)
N8 C74 1.48(2)
C1 C2 1.513(18)
C1 C6 1.545(17)
C1 H1A 0.9800
C2 C3 1.49(2)
C2 H2A 0.9700
C2 H2B 0.9700
C3 C4 1.51(2)
C3 H3A 0.9700
C3 H3B 0.9700
C4 C5 1.52(2)
C4 H4A 0.9700
C4 H4B 0.9700
C5 C6 1.506(18)
C5 H5A 0.9700
C5 H5B 0.9700
C6 H6A 0.9800
C7 C12 1.433(18)
C7 C8 1.44(2)
C8 C9 1.405(19)
C8 C13 1.47(2)
C9 C10 1.380(19)
C9 H9A 0.9300
C10 C11 1.340(19)
C11 C12 1.39(2)
C11 H11A 0.9300
C13 H13A 0.9300
C14 C19 1.371(19)
C14 C15 1.447(18)
C15 C20 1.443(19)
C15 C16 1.44(2)
C16 C17 1.33(2)
C16 H16A 0.9300
C17 C18 1.362(19)
C18 C19 1.37(2)
C18 H18A 0.9300
C20 H20A 0.9300
C21 C22 1.464(18)
C21 C28 1.455(18)
C22 C27 1.398(19)
C22 C23 1.40(2)
C23 C24 1.340(18)
C23 H23A 0.9300
C24 C25 1.40(2)
C24 H24A 0.9300
C25 C26 1.42(2)
C25 H25A 0.9300
C26 C27 1.373(19)
C26 H26A 0.9300
C27 H27A 0.9300
C28 C33 1.390(18)
C28 C29 1.406(17)
C29 C30 1.36(2)
C29 H29A 0.9300
C30 C31 1.42(2)
C30 H30A 0.9300
C31 C32 1.39(2)
C31 H31A 0.9300
C32 C33 1.40(2)
C32 H32A 0.9300
C33 H33A 0.9300
C34 H34A 0.9300
C35 C36 1.34(2)
C35 H35A 0.9300
C36 H36A 0.9300
C37 H37A 0.9600
C37 H37B 0.9600
C37 H37C 0.9600
C38 C39 1.494(16)
C38 C43 1.556(16)
C38 H38A 0.9800
C39 C40 1.522(19)
C39 H39A 0.9700
C39 H39B 0.9700
C40 C41 1.51(2)
C40 H40A 0.9700
C40 H40B 0.9700
C41 C42 1.57(2)
C41 H41A 0.9700
C41 H41B 0.9700
C42 C43 1.498(19)
C42 H42A 0.9700
C42 H42B 0.9700
C43 H43A 0.9800
C44 C45 1.390(17)
C44 C49 1.44(2)
C45 C46 1.38(2)
C45 C50 1.44(2)
C46 C47 1.38(2)
C46 H46A 0.9300
C47 C48 1.38(2)
C48 C49 1.36(2)
C48 H48A 0.9300
C50 H50A 0.9300
C51 C56 1.374(19)
C51 C52 1.409(19)
C52 C53 1.40(2)
C52 C57 1.44(2)
C53 C54 1.33(2)
C53 H53A 0.9300
C54 C55 1.43(2)
C55 C56 1.35(2)
C55 H55A 0.9300
C57 H57A 0.9300
C58 C59 1.467(17)
C58 C65 1.512(17)
C59 C60 1.400(17)
C59 C64 1.417(19)
C60 C61 1.373(19)
C60 H60A 0.9300
C61 C62 1.33(2)
C61 H61A 0.9300
C62 C63 1.33(2)
C62 H62A 0.9300
C63 C64 1.358(19)
C63 H63A 0.9300
C64 H64A 0.9300
C65 C70 1.40(2)
C65 C66 1.38(2)
C66 C67 1.37(2)
C66 H66A 0.9300
C67 C68 1.35(3)
C67 H67A 0.9300
C68 C69 1.34(2)
C68 H68A 0.9300
C69 C70 1.39(2)
C69 H69A 0.9300
C70 H70A 0.9300
C71 H71A 0.9300
C72 C73 1.35(2)
C72 H72A 0.9300
C73 H73A 0.9300
C74 H74A 0.9600
C74 H74B 0.9600
C74 H74C 0.9600
C75 H75A 0.9800

loop_
_geom_torsion_atom_site_label_1
_geom_torsion_atom_site_label_2
_geom_torsion_atom_site_label_3
_geom_torsion_atom_site_label_4
_geom_torsion
Cl6B Cl4A Cl4B C76 30.6(12)
C76 Cl6A Cl6B Cl4A -19.1(17)
Cl4B Cl4A Cl6B Cl6A -17(3)
C76 Cl4A Cl6B Cl6A 29(3)
Cl4B Cl4A Cl6B C76 -46(2)
C21 Ru1 O1 C7 -69.4(12)
N2 Ru1 O1 C7 81(3)
N1 Ru1 O1 C7 25.4(11)
O2 Ru1 O1 C7 -164.9(11)
N5 Ru1 O1 C7 109.0(11)
C21 Ru1 O2 C14 86.4(11)
N2 Ru1 O2 C14 -7.9(10)
N1 Ru1 O2 C14 -71(2)
O1 Ru1 O2 C14 -179.8(10)
N5 Ru1 O2 C14 -94.8(10)
C58 Ru2 O3 C44 -77.1(11)
N4 Ru2 O3 C44 68(3)
N3 Ru2 O3 C44 20.1(11)
O4 Ru2 O3 C44 -170.7(10)
N7 Ru2 O3 C44 104.2(11)
C58 Ru2 O4 C51 73.2(11)
N4 Ru2 O4 C51 -18.8(11)
N3 Ru2 O4 C51 -90(2)
O3 Ru2 O4 C51 167.9(11)
N7 Ru2 O4 C51 -105.9(11)
C21 Ru1 N1 C13 78.6(11)
N2 Ru1 N1 C13 171.9(11)
O2 Ru1 N1 C13 -124(2)
O1 Ru1 N1 C13 -15.4(11)
N5 Ru1 N1 C13 -100.1(11)
C21 Ru1 N1 C1 -111.7(9)
N2 Ru1 N1 C1 -18.3(8)
O2 Ru1 N1 C1 46(2)
O1 Ru1 N1 C1 154.4(8)
N5 Ru1 N1 C1 69.7(8)
C21 Ru1 N2 C20 -93.9(12)
N1 Ru1 N2 C20 172.0(12)
O2 Ru1 N2 C20 1.8(12)
O1 Ru1 N2 C20 116(3)
N5 Ru1 N2 C20 87.8(12)
C21 Ru1 N2 C6 86.1(9)
N1 Ru1 N2 C6 -8.0(8)
O2 Ru1 N2 C6 -178.2(8)
O1 Ru1 N2 C6 -64(3)
N5 Ru1 N2 C6 -92.2(8)
C58 Ru2 N3 C50 80.9(12)
N4 Ru2 N3 C50 172.1(12)
O4 Ru2 N3 C50 -116(2)
O3 Ru2 N3 C50 -13.8(12)
N7 Ru2 N3 C50 -100.1(12)
C58 Ru2 N3 C38 -109.1(9)
N4 Ru2 N3 C38 -18.0(8)
O4 Ru2 N3 C38 54(3)
O3 Ru2 N3 C38 156.2(8)
N7 Ru2 N3 C38 69.9(9)
C58 Ru2 N4 C57 -81.9(11)
N3 Ru2 N4 C57 -178.8(11)
O4 Ru2 N4 C57 11.8(11)
O3 Ru2 N4 C57 133(2)
N7 Ru2 N4 C57 96.9(11)
C58 Ru2 N4 C43 91.6(8)
N3 Ru2 N4 C43 -5.3(8)
O4 Ru2 N4 C43 -174.8(8)
O3 Ru2 N4 C43 -54(3)
N7 Ru2 N4 C43 -89.7(9)
C21 Ru1 N5 C34 1(14)
N2 Ru1 N5 C34 124.5(12)
N1 Ru1 N5 C34 42.0(12)
O2 Ru1 N5 C34 -142.4(12)
O1 Ru1 N5 C34 -51.3(12)
C21 Ru1 N5 C36 -167(13)
N2 Ru1 N5 C36 -43.9(13)
N1 Ru1 N5 C36 -126.3(13)
O2 Ru1 N5 C36 49.3(13)
O1 Ru1 N5 C36 140.4(13)
C58 Ru2 N7 C71 15(19)
N4 Ru2 N7 C71 -40.3(12)
N3 Ru2 N7 C71 -124.7(13)
O4 Ru2 N7 C71 52.2(12)
O3 Ru2 N7 C71 144.2(12)
C58 Ru2 N7 C73 -167(18)
N4 Ru2 N7 C73 136.9(13)
N3 Ru2 N7 C73 52.5(13)
O4 Ru2 N7 C73 -130.5(13)
O3 Ru2 N7 C73 -38.5(13)
C13 N1 C1 C2 -28.0(17)
Ru1 N1 C1 C2 161.9(9)
C13 N1 C1 C6 -151.4(11)
Ru1 N1 C1 C6 38.4(11)
N1 C1 C2 C3 -179.2(12)
C6 C1 C2 C3 -58.0(16)
C1 C2 C3 C4 56.7(18)
C2 C3 C4 C5 -54.8(19)
C3 C4 C5 C6 52.8(18)
C20 N2 C6 C5 -23.5(18)
Ru1 N2 C6 C5 156.5(10)
C20 N2 C6 C1 -149.4(12)
Ru1 N2 C6 C1 30.6(12)
C4 C5 C6 N2 178.9(11)
C4 C5 C6 C1 -56.2(16)
N1 C1 C6 N2 -43.9(13)
C2 C1 C6 N2 -170.4(11)
N1 C1 C6 C5 -173.4(12)
C2 C1 C6 C5 60.0(16)
Ru1 O1 C7 C12 162.0(9)
Ru1 O1 C7 C8 -19.6(19)
O1 C7 C8 C9 177.4(14)
C12 C7 C8 C9 -4.1(19)
O1 C7 C8 C13 -5(2)
C12 C7 C8 C13 173.8(12)
C7 C8 C9 C10 1(2)
C13 C8 C9 C10 -177.2(13)
C8 C9 C10 C11 4(2)
C8 C9 C10 I2 -177.3(10)
C9 C10 C11 C12 -5(2)
I2 C10 C11 C12 176.0(10)
C10 C11 C12 C7 2(2)
C10 C11 C12 I1 -177.6(10)
O1 C7 C12 C11 -178.4(12)
C8 C7 C12 C11 3.0(19)
O1 C7 C12 I1 0.9(17)
C8 C7 C12 I1 -177.8(9)
C1 N1 C13 C8 -171.3(12)
Ru1 N1 C13 C8 -2.4(19)
C9 C8 C13 N1 -164.2(13)
C7 C8 C13 N1 18(2)
Ru1 O2 C14 C19 -171.2(9)
Ru1 O2 C14 C15 6.2(17)
O2 C14 C15 C20 4(2)
C19 C14 C15 C20 -178.7(13)
O2 C14 C15 C16 178.1(13)
C19 C14 C15 C16 -4.4(19)
C20 C15 C16 C17 179.5(15)
C14 C15 C16 C17 5(2)
C15 C16 C17 C18 -4(3)
C15 C16 C17 I4 177.6(11)
C16 C17 C18 C19 3(2)
I4 C17 C18 C19 -178.5(10)
C17 C18 C19 C14 -3(2)
C17 C18 C19 I3 179.6(11)
O2 C14 C19 C18 -178.6(12)
C15 C14 C19 C18 3.8(19)
O2 C14 C19 I3 -1.2(16)
C15 C14 C19 I3 -178.8(9)
C6 N2 C20 C15 -173.9(11)
Ru1 N2 C20 C15 6(2)
C14 C15 C20 N2 -11(2)
C16 C15 C20 N2 174.9(13)
N2 Ru1 C21 C22 -42.2(11)
N1 Ru1 C21 C22 40.3(11)
O2 Ru1 C21 C22 -135.5(10)
O1 Ru1 C21 C22 133.4(11)
N5 Ru1 C21 C22 81(13)
N2 Ru1 C21 C28 133.5(11)
N1 Ru1 C21 C28 -144.1(11)
O2 Ru1 C21 C28 40.1(11)
O1 Ru1 C21 C28 -50.9(11)
N5 Ru1 C21 C28 -103(13)
C28 C21 C22 C27 -84.1(17)
Ru1 C21 C22 C27 91.8(15)
C28 C21 C22 C23 96.8(16)
Ru1 C21 C22 C23 -87.2(15)
C27 C22 C23 C24 -2(2)
C21 C22 C23 C24 176.9(13)
C22 C23 C24 C25 0(2)
C23 C24 C25 C26 3(2)
C24 C25 C26 C27 -4(2)
C25 C26 C27 C22 1(2)
C23 C22 C27 C26 2(2)
C21 C22 C27 C26 -177.1(14)
C22 C21 C28 C33 1.1(19)
Ru1 C21 C28 C33 -174.7(11)
C22 C21 C28 C29 178.2(14)
Ru1 C21 C28 C29 2(2)
C33 C28 C29 C30 -4(2)
C21 C28 C29 C30 179.1(16)
C28 C29 C30 C31 3(3)
C29 C30 C31 C32 0(3)
C30 C31 C32 C33 -1(3)
C31 C32 C33 C28 0(3)
C29 C28 C33 C32 2(2)
C21 C28 C33 C32 179.4(15)
C36 N5 C34 N6 -2.3(17)
Ru1 N5 C34 N6 -172.8(9)
C35 N6 C34 N5 2.3(18)
C37 N6 C34 N5 -178.6(13)
C34 N6 C35 C36 -1(2)
C37 N6 C35 C36 179.6(14)
N6 C35 C36 N5 0(2)
C34 N5 C36 C35 1.4(18)
Ru1 N5 C36 C35 171.6(11)
C50 N3 C38 C39 -28.6(18)
Ru2 N3 C38 C39 161.0(10)
C50 N3 C38 C43 -154.1(12)
Ru2 N3 C38 C43 35.4(11)
N3 C38 C39 C40 174.7(11)
C43 C38 C39 C40 -61.6(15)
C38 C39 C40 C41 56.3(16)
C39 C40 C41 C42 -52.2(19)
C40 C41 C42 C43 53.4(19)
C57 N4 C43 C42 -36.2(18)
Ru2 N4 C43 C42 150.2(10)
C57 N4 C43 C38 -160.3(11)
Ru2 N4 C43 C38 26.1(12)
C41 C42 C43 N4 179.9(12)
C41 C42 C43 C38 -56.1(16)
N3 C38 C43 N4 -38.6(13)
C39 C38 C43 N4 -169.3(10)
N3 C38 C43 C42 -166.9(11)
C39 C38 C43 C42 62.4(14)
Ru2 O3 C44 C45 -15(2)
Ru2 O3 C44 C49 170.2(9)
O3 C44 C45 C46 -178.4(14)
C49 C44 C45 C46 -4(2)
O3 C44 C45 C50 -2(2)
C49 C44 C45 C50 172.2(13)
C44 C45 C46 C47 2(2)
C50 C45 C46 C47 -174.1(13)
C45 C46 C47 C48 -1(2)
C45 C46 C47 I6 -179.3(11)
C46 C47 C48 C49 3(2)
I6 C47 C48 C49 -179.4(11)
C47 C48 C49 C44 -5(2)
C47 C48 C49 I5 178.8(12)
O3 C44 C49 C48 -179.7(14)
C45 C44 C49 C48 5(2)
O3 C44 C49 I5 -3.2(18)
C45 C44 C49 I5 -178.3(10)
C38 N3 C50 C45 -166.9(13)
Ru2 N3 C50 C45 2(2)
C46 C45 C50 N3 -173.6(15)
C44 C45 C50 N3 10(2)
Ru2 O4 C51 C56 -166.2(10)
Ru2 O4 C51 C52 13.6(19)
O4 C51 C52 C53 -176.2(13)
C56 C51 C52 C53 4(2)
O4 C51 C52 C57 4(2)
C56 C51 C52 C57 -175.9(14)
C51 C52 C53 C54 -2(2)
C57 C52 C53 C54 177.7(14)
C52 C53 C54 C55 2(2)
C52 C53 C54 I8 173.2(11)
C53 C54 C55 C56 -5(2)
I8 C54 C55 C56 -176.3(13)
C54 C55 C56 C51 8(3)
C54 C55 C56 I7 -179.0(11)
O4 C51 C56 C55 173.0(15)
C52 C51 C56 C55 -7(2)
O4 C51 C56 I7 0(2)
C52 C51 C56 I7 180.0(10)
C43 N4 C57 C52 -172.8(12)
Ru2 N4 C57 C52 0(2)
C53 C52 C57 N4 168.1(13)
C51 C52 C57 N4 -12(2)
N4 Ru2 C58 C59 139.4(12)
N3 Ru2 C58 C59 -136.3(12)
O4 Ru2 C58 C59 46.9(12)
O3 Ru2 C58 C59 -45.1(12)
N7 Ru2 C58 C59 84(18)
N4 Ru2 C58 C65 -34.3(11)
N3 Ru2 C58 C65 50.0(11)
O4 Ru2 C58 C65 -126.8(10)
O3 Ru2 C58 C65 141.3(10)
N7 Ru2 C58 C65 -90(18)
C65 C58 C59 C60 175.4(13)
Ru2 C58 C59 C60 1(2)
C65 C58 C59 C64 -4.8(19)
Ru2 C58 C59 C64 -178.9(11)
C64 C59 C60 C61 -3(2)
C58 C59 C60 C61 176.9(14)
C59 C60 C61 C62 3(2)
C60 C61 C62 C63 -2(3)
C61 C62 C63 C64 1(3)
C62 C63 C64 C59 -1(3)
C60 C59 C64 C63 2(2)
C58 C59 C64 C63 -177.6(14)
C59 C58 C65 C70 -82.1(16)
Ru2 C58 C65 C70 92.5(15)
C59 C58 C65 C66 100.7(15)
Ru2 C58 C65 C66 -84.8(14)
C70 C65 C66 C67 1(2)
C58 C65 C66 C67 177.9(14)
C65 C66 C67 C68 -2(3)
C66 C67 C68 C69 0(3)
C67 C68 C69 C70 2(3)
C66 C65 C70 C69 2(2)
C58 C65 C70 C69 -175.6(12)
C68 C69 C70 C65 -3(2)
C72 N8 C71 N7 5.5(17)
C74 N8 C71 N7 179.1(13)
C73 N7 C71 N8 -4.6(17)
Ru2 N7 C71 N8 173.1(9)
C71 N8 C72 C73 -3.9(17)
C74 N8 C72 C73 -177.4(14)
C71 N7 C73 C72 1.9(19)
Ru2 N7 C73 C72 -175.9(11)
N8 C72 C73 N7 1.2(19)
Cl4B Cl4A C76 Cl6A 114(3)
Cl6B Cl4A C76 Cl6A -17.2(17)
Cl6B Cl4A C76 Cl4B -131(2)
Cl4B Cl4A C76 Cl6B 131(2)
Cl4B Cl4A C76 Cl5 -115.2(19)
Cl6B Cl4A C76 Cl5 113(2)
Cl6B Cl6A C76 Cl4A 39(4)
Cl6B Cl6A C76 Cl4B 92(3)
Cl6B Cl6A C76 Cl5 -89(3)
Cl4A Cl4B C76 Cl6A -99(3)
Cl4A Cl4B C76 Cl6B -65(3)
Cl4A Cl4B C76 Cl5 83(2)
Cl6A Cl6B C76 Cl4A -147(3)
Cl4A Cl6B C76 Cl6A 147(3)
Cl6A Cl6B C76 Cl4B -109(3)
Cl4A Cl6B C76 Cl4B 38.6(18)
Cl6A Cl6B C76 Cl5 101(3)
Cl4A Cl6B C76 Cl5 -112(3)
